data_4321320
loop_
_publ_author_name
'Yong Cui'
'Gang Chen'
'Jin Ren'
'Yitai Qian'
'Jinshun Huang'

_publ_section_title
;
 Syntheses, Structures and Magnetic Behaviors of Di- and Trinuclear
 Pivalate Complexes Containing Both Cobalt(II) and Lanthanide(III) Ions
;
_journal_name_full 'Inorganic Chemistry'
_journal_page_first 4165
_journal_page_last 4168
_journal_paper_doi 10.1021/ic000230e
_journal_volume 39
_journal_year 2000
_chemical_formula_sum 'C48 H68 Co2 Gd N3 O15'
_chemical_formula_weight 1202.16
_chemical_name_systematic
;

 ?

;
_space_group_IT_number 15
_symmetry_cell_setting monoclinic
_symmetry_space_group_name_Hall '-C 2yc'
_symmetry_space_group_name_H-M 'C 1 2/c 1'
_atom_sites_solution_hydrogens geom
_atom_sites_solution_primary direct
_atom_sites_solution_secondary difmap
_audit_creation_method SHELXL
_cell_angle_alpha 90.00
_cell_angle_beta 115.79(3)
_cell_angle_gamma 90.00
_cell_formula_units_Z 4
_cell_length_a 22.282(5)
_cell_length_b 11.644(2)
_cell_length_c 24.301(5)
_cell_measurement_reflns_used 25
_cell_measurement_temperature 293(2)
_cell_measurement_theta_max 25.99
_cell_measurement_theta_min 1.86
_cell_volume 5677(2)
_computing_cell_refinement 'PSi SCANS'
_computing_data_collection 'Enraf-nonius CAD4'
_computing_data_reduction 'Siemens XPREP'
_computing_molecular_graphics 'Bruker SHELXTL'
_computing_publication_material 'Bruker SHELXTL'
_computing_structure_refinement 'Siemens SHELXTL'
_computing_structure_solution 'Siemens SHELXTL'
_diffrn_ambient_temperature 293(2)
_diffrn_measurement_device 'Enraf-nonius CAD4'
_diffrn_radiation_monochromator graphite
_diffrn_radiation_source 'fine-focus sealed tube'
_diffrn_radiation_type MoK\a
_diffrn_radiation_wavelength 0.71073
_diffrn_reflns_av_R_equivalents 0.0745
_diffrn_reflns_av_sigmaI/netI 0.1040
_diffrn_reflns_limit_h_max 27
_diffrn_reflns_limit_h_min -27
_diffrn_reflns_limit_k_max 14
_diffrn_reflns_limit_k_min 0
_diffrn_reflns_limit_l_max 29
_diffrn_reflns_limit_l_min -29
_diffrn_reflns_number 10843
_diffrn_reflns_theta_max 25.99
_diffrn_reflns_theta_min 1.86
_diffrn_standards_decay_% none
_diffrn_standards_interval_count none
_diffrn_standards_interval_time none
_diffrn_standards_number none
_exptl_absorpt_coefficient_mu 1.794
_exptl_absorpt_correction_T_max 1.0000
_exptl_absorpt_correction_T_min .7832
_exptl_absorpt_correction_type empirical
_exptl_absorpt_process_details 'SADABS (Sheldrick, 1996)'
_exptl_crystal_colour red-brown
_exptl_crystal_density_diffrn 1.407
_exptl_crystal_description prism
_exptl_crystal_F_000 2460
_exptl_crystal_size_max .20
_exptl_crystal_size_mid .15
_exptl_crystal_size_min .15
_refine_diff_density_max 0.807
_refine_diff_density_min -0.444
_refine_diff_density_rms 0.116
_refine_ls_extinction_method none
_refine_ls_goodness_of_fit_gt 1.063
_refine_ls_goodness_of_fit_ref 0.956
_refine_ls_matrix_type full
_refine_ls_number_parameters 303
_refine_ls_number_reflns 5571
_refine_ls_number_restraints 40
_refine_ls_restrained_S_all 1.019
_refine_ls_restrained_S_obs 1.105
_refine_ls_R_factor_all 0.1099
_refine_ls_R_factor_gt 0.0558
_refine_ls_shift/su_max 0.000
_refine_ls_shift/su_mean 0.000
_refine_ls_structure_factor_coef Fsqd
_refine_ls_weighting_details 'calc w=1/[\s^2^(Fo^2^)+(0.0746P)^2^+0.0000P] where P=(Fo^2^+2Fc^2^)/3'
_refine_ls_weighting_scheme calc
_refine_ls_wR_factor_gt 0.1315
_refine_ls_wR_factor_ref 0.1553
_reflns_number_gt 3557
_reflns_number_total 5572
_reflns_threshold_expression >2sigma(I)
_cod_data_source_file ic000230e_3.cif
_cod_data_source_block 4
_cod_original_cell_volume 5676.9(20)
_cod_database_code 4321320

loop_
_symmetry_equiv_pos_as_xyz
'x, y, z'
'-x, y, -z+1/2'
'x+1/2, y+1/2, z'
'-x+1/2, y+1/2, -z+1/2'
'-x, -y, -z'
'x, -y, z-1/2'
'-x+1/2, -y+1/2, -z'
'x+1/2, -y+1/2, z-1/2'

loop_
_atom_site_label
_atom_site_type_symbol
_atom_site_fract_x
_atom_site_fract_y
_atom_site_fract_z
_atom_site_U_iso_or_equiv
_atom_site_adp_type
_atom_site_occupancy
_atom_site_calc_flag
_atom_site_refinement_flags
_atom_site_disorder_group
Gd Gd 0.5000 0.07429(5) 0.2500 0.0421(2) Uani 1 d S .
Co Co 0.47958(5) 0.19884(9) 0.08797(4) 0.0524(3) Uani 1 d . .
O1 O 0.5380(4) -0.1156(6) 0.2334(3) 0.091(2) Uani 1 d . .
O2 O 0.4806(8) -0.2754(13) 0.2446(9) 0.107(5) Uiso 0.50 d P .
O11 O 0.4254(3) 0.0131(6) 0.1526(2) 0.086(2) Uani 1 d . .
O12 O 0.4173(3) 0.0712(6) 0.0645(3) 0.080(2) Uani 1 d . .
O21 O 0.4428(4) 0.2357(6) 0.1964(3) 0.088(2) Uani 1 d . .
O22 O 0.4491(3) 0.3241(5) 0.1208(3) 0.077(2) Uani 1 d . .
O31 O 0.5708(3) 0.1058(5) 0.2055(3) 0.073(2) Uani 1 d . .
O32 O 0.5742(3) 0.1594(6) 0.1210(3) 0.075(2) Uani 1 d . .
N1 N 0.5000 -0.1713(9) 0.2500 0.109(6) Uani 1 d S .
N2 N 0.4659(4) 0.2472(6) 0.0002(3) 0.061(2) Uani 1 d . .
C11 C 0.3972(5) 0.0132(7) 0.0969(3) 0.064(2) Uani 1 d . .
C12 C 0.3347(6) -0.0590(10) 0.0646(4) 0.103(4) Uani 1 d D .
C13 C 0.3491(13) -0.1754(19) 0.0997(11) 0.106(7) Uiso 0.50 d PD 1
C14 C 0.2733(17) -0.0024(37) 0.0619(21) 0.157(17) Uiso 0.50 d PD 1
C15 C 0.3154(12) -0.0729(21) -0.0035(8) 0.088(6) Uiso 0.50 d PD 1
C13A C 0.3165(11) -0.1330(19) 0.1070(9) 0.085(6) Uiso 0.50 d PD 2
C14A C 0.2796(16) 0.0369(30) 0.0496(19) 0.137(14) Uiso 0.50 d PD 2
C15A C 0.3450(18) -0.1217(30) 0.0113(14) 0.147(12) Uiso 0.50 d PD 2
C21 C 0.4293(4) 0.3149(7) 0.1624(4) 0.060(2) Uani 1 d . .
C22 C 0.3834(5) 0.4102(8) 0.1650(4) 0.088(3) Uani 1 d D .
C23 C 0.4098(14) 0.5251(19) 0.1469(11) 0.102(8) Uiso 0.50 d PD 1
C24 C 0.3138(13) 0.3964(30) 0.1173(14) 0.132(13) Uiso 0.50 d PD 1
C25 C 0.4012(10) 0.4417(17) 0.2320(7) 0.066(5) Uiso 0.50 d PD 1
C23A C 0.3736(16) 0.5181(20) 0.1307(12) 0.109(9) Uiso 0.50 d PD 2
C24A C 0.3123(10) 0.3494(23) 0.1262(10) 0.085(7) Uiso 0.50 d PD 2
C25A C 0.3801(10) 0.4000(18) 0.2283(7) 0.073(6) Uiso 0.50 d PD 2
C31 C 0.6011(4) 0.1207(7) 0.1745(4) 0.058(2) Uani 1 d . .
C32 C 0.6750(5) 0.0881(10) 0.1999(4) 0.086(3) Uani 1 d D .
C33 C 0.6979(13) 0.0346(23) 0.2637(10) 0.112(8) Uiso 0.50 d PD 1
C34 C 0.6734(13) -0.0279(19) 0.1650(12) 0.107(8) Uiso 0.50 d PD 1
C35 C 0.7184(14) 0.1890(22) 0.1959(14) 0.124(10) Uiso 0.50 d PD 1
C33A C 0.7153(17) 0.1365(34) 0.2664(12) 0.170(13) Uiso 0.50 d PD 2
C34A C 0.6857(17) -0.0374(19) 0.2106(17) 0.145(11) Uiso 0.50 d PD 2
C35A C 0.7096(11) 0.1433(22) 0.1652(11) 0.096(7) Uiso 0.50 d PD 2
C41 C 0.4837(7) 0.1654(10) -0.0273(5) 0.100(4) Uani 1 d . .
H41A H 0.5010(7) 0.0976(10) -0.0061(5) 0.120 Uiso 1 calc R .
C42 C 0.4780(8) 0.1756(12) -0.0869(5) 0.135(6) Uani 1 d . .
H42A H 0.4922(8) 0.1166(12) -0.1041(5) 0.162 Uiso 1 calc R .
C43 C 0.4518(7) 0.2706(13) -0.1183(5) 0.117(5) Uani 1 d . .
H43A H 0.4451(7) 0.2763(13) -0.1587(5) 0.140 Uiso 1 calc R .
C44 C 0.4346(5) 0.3607(9) -0.0914(4) 0.074(3) Uani 1 d . .
C45 C 0.4110(7) 0.4666(12) -0.1206(6) 0.108(4) Uani 1 d . .
H45A H 0.4072(7) 0.4787(12) -0.1598(6) 0.129 Uiso 1 calc R .
C46 C 0.3944(6) 0.5484(11) -0.0927(6) 0.110(4) Uani 1 d . .
H46A H 0.3781(6) 0.6174(11) -0.1130(6) 0.132 Uiso 1 calc R .
C47 C 0.4006(6) 0.5349(9) -0.0334(6) 0.094(3) Uani 1 d . .
H47A H 0.3886(6) 0.5946(9) -0.0147(6) 0.113 Uiso 1 calc R .
C48 C 0.4238(5) 0.4355(8) -0.0032(4) 0.072(2) Uani 1 d . .
H48A H 0.4284(5) 0.4272(8) 0.0365(4) 0.086 Uiso 1 calc R .
C49 C 0.4408(4) 0.3457(7) -0.0310(3) 0.058(2) Uani 1 d . .

loop_
_atom_site_aniso_label
_atom_site_aniso_U_11
_atom_site_aniso_U_22
_atom_site_aniso_U_33
_atom_site_aniso_U_23
_atom_site_aniso_U_13
_atom_site_aniso_U_12
Gd 0.0462(3) 0.0525(3) 0.0274(2) 0.000 0.0157(2) 0.000
Co 0.0640(7) 0.0565(7) 0.0433(6) 0.0077(4) 0.0296(5) 0.0108(5)
O1 0.154(7) 0.066(5) 0.063(4) 0.006(3) 0.056(4) 0.017(4)
O11 0.099(5) 0.101(5) 0.037(3) -0.003(3) 0.010(3) -0.042(4)
O12 0.099(5) 0.087(4) 0.050(3) -0.002(3) 0.029(3) -0.023(4)
O21 0.119(6) 0.090(5) 0.076(4) 0.040(4) 0.063(4) 0.054(4)
O22 0.112(5) 0.072(4) 0.064(4) 0.009(3) 0.055(4) 0.030(4)
O31 0.074(4) 0.097(5) 0.069(4) 0.010(3) 0.052(3) 0.018(3)
O32 0.070(4) 0.103(5) 0.056(3) 0.024(3) 0.033(3) 0.028(4)
N1 0.217(18) 0.022(6) 0.061(7) 0.000 0.035(9) 0.000
N2 0.088(5) 0.057(4) 0.045(4) 0.007(3) 0.036(4) 0.009(4)
C11 0.082(6) 0.057(5) 0.038(4) 0.000(4) 0.011(4) -0.014(4)
C12 0.117(9) 0.112(9) 0.050(5) -0.019(6) 0.009(5) -0.052(8)
C21 0.074(6) 0.062(5) 0.048(4) 0.003(4) 0.031(4) 0.019(4)
C22 0.124(9) 0.088(7) 0.063(5) 0.005(5) 0.050(6) 0.053(7)
C31 0.050(5) 0.075(6) 0.059(5) 0.002(4) 0.033(4) 0.012(4)
C32 0.065(6) 0.132(10) 0.071(6) 0.024(6) 0.039(5) 0.028(6)
C41 0.175(12) 0.076(7) 0.074(6) 0.004(5) 0.076(7) 0.026(7)
C42 0.247(18) 0.115(10) 0.082(8) 0.010(7) 0.107(10) 0.052(11)
C43 0.175(13) 0.135(11) 0.055(6) 0.018(7) 0.065(8) 0.027(10)
C44 0.085(7) 0.084(7) 0.053(5) 0.022(5) 0.031(5) 0.005(6)
C45 0.129(11) 0.116(10) 0.077(8) 0.034(7) 0.044(7) -0.003(9)
C46 0.114(10) 0.092(9) 0.111(10) 0.063(8) 0.036(8) 0.007(7)
C47 0.100(8) 0.078(7) 0.118(9) 0.037(7) 0.060(7) 0.031(6)
C48 0.090(6) 0.069(6) 0.067(5) 0.023(5) 0.044(5) 0.019(5)
C49 0.064(5) 0.062(5) 0.053(4) 0.017(4) 0.030(4) 0.006(4)

loop_
_atom_type_symbol
_atom_type_description
_atom_type_scat_dispersion_real
_atom_type_scat_dispersion_imag
_atom_type_scat_source
C C 0.0033 0.0016 'International Tables Vol C Tables 4.2.6.8 and 6.1.1.4'
H H 0.0000 0.0000 'International Tables Vol C Tables 4.2.6.8 and 6.1.1.4'
N N 0.0061 0.0033 'International Tables Vol C Tables 4.2.6.8 and 6.1.1.4'
O O 0.0106 0.0060 'International Tables Vol C Tables 4.2.6.8 and 6.1.1.4'
Co Co 0.3494 0.9721 'International Tables Vol C Tables 4.2.6.8 and 6.1.1.4'
Gd Gd -0.1653 3.9035 'International Tables Vol C Tables 4.2.6.8 and 6.1.1.4'

loop_
_geom_angle_atom_site_label_1
_geom_angle_atom_site_label_2
_geom_angle_atom_site_label_3
_geom_angle
_geom_angle_site_symmetry_1
_geom_angle_site_symmetry_3
_geom_angle_publ_flag
O31 Gd O31 161.6(3) . 2_655 ?
O31 Gd O21 79.2(2) . 2_655 ?
O31 Gd O21 85.9(2) 2_655 2_655 ?
O31 Gd O21 85.9(2) . . ?
O31 Gd O21 79.2(2) 2_655 . ?
O21 Gd O21 72.2(4) 2_655 . ?
O31 Gd O11 84.5(2) . . ?
O31 Gd O11 101.2(2) 2_655 . ?
O21 Gd O11 142.1(2) 2_655 . ?
O21 Gd O11 72.8(3) . . ?
O31 Gd O11 101.2(2) . 2_655 ?
O31 Gd O11 84.5(2) 2_655 2_655 ?
O21 Gd O11 72.8(3) 2_655 2_655 ?
O21 Gd O11 142.1(2) . 2_655 ?
O11 Gd O11 144.5(3) . 2_655 ?
O31 Gd O1 125.2(2) . 2_655 ?
O31 Gd O1 73.2(2) 2_655 2_655 ?
O21 Gd O1 141.0(2) 2_655 2_655 ?
O21 Gd O1 132.3(3) . 2_655 ?
O11 Gd O1 75.4(2) . 2_655 ?
O11 Gd O1 72.8(3) 2_655 2_655 ?
O31 Gd O1 73.2(2) . . ?
O31 Gd O1 125.2(2) 2_655 . ?
O21 Gd O1 132.3(3) 2_655 . ?
O21 Gd O1 141.0(2) . . ?
O11 Gd O1 72.8(3) . . ?
O11 Gd O1 75.4(2) 2_655 . ?
O1 Gd O1 52.3(4) 2_655 . ?
O31 Gd N1 99.2(2) . . ?
O31 Gd N1 99.2(2) 2_655 . ?
O21 Gd N1 143.9(2) 2_655 . ?
O21 Gd N1 143.9(2) . . ?
O11 Gd N1 72.2(2) . . ?
O11 Gd N1 72.2(2) 2_655 . ?
O1 Gd N1 26.1(2) 2_655 . ?
O1 Gd N1 26.1(2) . . ?
O31 Gd Co 44.89(15) . . ?
O31 Gd Co 126.4(2) 2_655 . ?
O21 Gd Co 93.3(2) 2_655 . ?
O21 Gd Co 50.27(14) . . ?
O11 Gd Co 52.5(2) . . ?
O11 Gd Co 145.9(2) 2_655 . ?
O1 Gd Co 125.59(15) 2_655 . ?
O1 Gd Co 93.67(15) . . ?
N1 Gd Co 111.08(2) . . ?
O22 Co O12 111.5(3) . . ?
O22 Co O32 121.3(3) . . ?
O12 Co O32 116.5(3) . . ?
O22 Co N2 107.3(3) . . ?
O12 Co N2 97.9(3) . . ?
O32 Co N2 97.7(3) . . ?
O22 Co Gd 77.1(2) . . ?
O12 Co Gd 77.0(2) . . ?
O32 Co Gd 82.6(2) . . ?
N2 Co Gd 174.3(2) . . ?
N1 O1 Gd 94.8(6) . . ?
O2 O2 N1 72.0(7) 2_655 . ?
C11 O11 Gd 157.0(6) . . ?
C11 O12 Co 129.0(5) . . ?
C21 O21 Gd 158.4(6) . . ?
C21 O22 Co 125.0(5) . . ?
C31 O31 Gd 171.4(6) . . ?
C31 O32 Co 116.9(5) . . ?
O1 N1 O1 118.2(10) . 2_655 ?
O1 N1 O2 106.1(9) . 2_655 ?
O1 N1 O2 134.4(10) 2_655 2_655 ?
O1 N1 O2 134.4(10) . . ?
O1 N1 O2 106.1(9) 2_655 . ?
O2 N1 O2 36.0(14) 2_655 . ?
O1 N1 Gd 59.1(5) . . ?
O1 N1 Gd 59.1(5) 2_655 . ?
O2 N1 Gd 162.0(7) 2_655 . ?
O2 N1 Gd 162.0(7) . . ?
C41 N2 C49 118.0(7) . . ?
C41 N2 Co 112.3(6) . . ?
C49 N2 Co 129.7(5) . . ?
O11 C11 O12 123.0(8) . . ?
O11 C11 C12 119.0(8) . . ?
O12 C11 C12 118.0(7) . . ?
C14 C12 C11 113.2(21) . . ?
C11 C12 C13A 114.7(10) . . ?
C14 C12 C15 100.3(21) . . ?
C11 C12 C15 112.3(11) . . ?
C14 C12 C13 112.0(22) . . ?
C11 C12 C13 106.0(12) . . ?
C15 C12 C13 113.2(15) . . ?
C11 C12 C14A 100.0(17) . . ?
C13A C12 C14A 98.5(20) . . ?
C11 C12 C15A 104.4(15) . . ?
C13A C12 C15A 117.8(18) . . ?
C14A C12 C15A 120.7(21) . . ?
O21 C21 O22 123.2(8) . . ?
O21 C21 C22 120.5(8) . . ?
O22 C21 C22 116.2(7) . . ?
C23A C22 C21 122.2(13) . . ?
C24 C22 C21 112.2(16) . . ?
C24 C22 C25 123.5(18) . . ?
C21 C22 C25 110.3(9) . . ?
C23A C22 C25A 124.0(15) . . ?
C21 C22 C25A 107.6(10) . . ?
C24 C22 C23 105.0(18) . . ?
C21 C22 C23 105.3(12) . . ?
C25 C22 C23 97.8(12) . . ?
C23A C22 C24A 100.3(16) . . ?
C21 C22 C24A 99.3(11) . . ?
C25A C22 C24A 95.0(12) . . ?
O31 C31 O32 123.1(7) . . ?
O31 C31 C32 120.1(8) . . ?
O32 C31 C32 116.7(7) . . ?
C34A C32 C35A 115.7(18) . . ?
C34A C32 C31 112.1(16) . . ?
C35A C32 C31 113.0(11) . . ?
C31 C32 C33 109.4(12) . . ?
C31 C32 C35 112.2(13) . . ?
C33 C32 C35 115.3(17) . . ?
C34A C32 C33A 101.3(20) . . ?
C35A C32 C33A 102.7(18) . . ?
C31 C32 C33A 110.9(15) . . ?
C31 C32 C34 103.0(12) . . ?
C33 C32 C34 96.6(15) . . ?
C35 C32 C34 118.8(16) . . ?
N2 C41 C42 123.3(10) . . ?
C43 C42 C41 119.0(11) . . ?
C42 C43 C44 120.4(9) . . ?
C43 C44 C45 123.3(10) . . ?
C43 C44 C49 118.2(9) . . ?
C45 C44 C49 118.4(10) . . ?
C46 C45 C44 120.3(11) . . ?
C45 C46 C47 121.9(11) . . ?
C48 C47 C46 120.0(11) . . ?
C47 C48 C49 120.3(9) . . ?
N2 C49 C48 120.0(7) . . ?
N2 C49 C44 120.9(8) . . ?
C48 C49 C44 119.0(8) . . ?

loop_
_geom_bond_atom_site_label_1
_geom_bond_atom_site_label_2
_geom_bond_distance
_geom_bond_site_symmetry_2
_geom_bond_publ_flag
Gd O31 2.299(5) . ?
Gd O31 2.299(5) 2_655 ?
Gd O21 2.326(6) 2_655 ?
Gd O21 2.326(6) . ?
Gd O11 2.334(5) . ?
Gd O11 2.334(5) 2_655 ?
Gd O1 2.463(7) 2_655 ?
Gd O1 2.463(7) . ?
Gd N1 2.860(11) . ?
Gd Co 4.0317(12) . ?
Co O22 1.922(5) . ?
Co O12 1.942(6) . ?
Co O32 1.956(6) . ?
Co N2 2.097(6) . ?
O1 N1 1.264(8) . ?
O2 O2 0.79(3) 2_655 ?
O2 N1 1.27(2) . ?
O11 C11 1.221(9) . ?
O12 C11 1.258(10) . ?
O21 C21 1.185(9) . ?
O22 C21 1.272(9) . ?
O31 C31 1.220(9) . ?
O32 C31 1.255(9) . ?
N1 O1 1.264(8) 2_655 ?
N1 O2 1.27(2) 2_655 ?
N2 C41 1.319(11) . ?
N2 C49 1.354(10) . ?
C11 C12 1.520(13) . ?
C12 C14 1.49(2) . ?
C12 C13A 1.53(2) . ?
C12 C15 1.53(2) . ?
C12 C13 1.56(2) . ?
C12 C14A 1.58(2) . ?
C12 C15A 1.59(2) . ?
C21 C22 1.529(11) . ?
C22 C23A 1.47(2) . ?
C22 C24 1.49(2) . ?
C22 C25 1.54(2) . ?
C22 C25A 1.58(2) . ?
C22 C23 1.60(2) . ?
C22 C24A 1.61(2) . ?
C31 C32 1.534(12) . ?
C32 C34A 1.49(2) . ?
C32 C35A 1.51(2) . ?
C32 C33 1.54(2) . ?
C32 C35 1.55(2) . ?
C32 C33A 1.57(2) . ?
C32 C34 1.59(2) . ?
C41 C42 1.402(13) . ?
C42 C43 1.33(2) . ?
C43 C44 1.377(15) . ?
C44 C45 1.405(15) . ?
C44 C49 1.422(11) . ?
C45 C46 1.31(2) . ?
C46 C47 1.40(2) . ?
C47 C48 1.347(12) . ?
C48 C49 1.386(12) . ?
